data_7707900
loop_
_publ_author_name
'Weller, Ruth'
'Ruppach, Lutz'
'Shlyaykher, Alena'
'Tambornino, Frank'
'Werncke, C. Gunnar'

_publ_section_title
;
 Homoleptic quasilinear metal(i/ii) silylamides of Cr-Co with phenyl and
 allyl functions - impact of the oxidation state on secondary ligand
 interactions.
;
_journal_issue 31
_journal_name_full 'Dalton transactions (Cambridge, England : 2003)'
_journal_page_first 10947
_journal_page_last 10963
_journal_paper_doi 10.1039/d1dt01543e
_journal_volume 50
_journal_year 2021
_chemical_formula_moiety 'C60 H64 Fe N2 Si2'
_chemical_formula_sum 'C60 H64 Fe N2 Si2'
_chemical_formula_weight 925.16
_space_group_crystal_system triclinic
_space_group_IT_number 2
_space_group_name_Hall '-P 1'
_space_group_name_H-M_alt 'P -1'
_atom_sites_solution_hydrogens geom
_atom_sites_solution_primary dual
_audit_creation_date 2021-06-12
_audit_creation_method
;
Olex2 1.3
(compiled 2020.11.12 svn.r5f609507 for OlexSys, GUI svn.r6272)
;
_audit_update_record
;
2021-06-12 deposited with the CCDC.	2021-07-07 downloaded from the CCDC.
;
_cell_angle_alpha 72.165(2)
_cell_angle_beta 88.812(2)
_cell_angle_gamma 86.503(2)
_cell_formula_units_Z 2
_cell_length_a 12.2746(11)
_cell_length_b 13.7722(10)
_cell_length_c 17.6349(11)
_cell_measurement_reflns_used 9935
_cell_measurement_temperature 100
_cell_measurement_theta_max 25.168
_cell_measurement_theta_min 2.280
_cell_volume 2832.6(4)
_computing_cell_refinement 'SAINT V8.38A (?, 2016)'
_computing_data_collection 'SAINT V8.38A (?, 2016)'
_computing_data_reduction 'SAINT V8.38A (?, 2016)'
_computing_molecular_graphics 'Olex2 1.3 (Dolomanov et al., 2009)'
_computing_publication_material 'Olex2 1.3 (Dolomanov et al., 2009)'
_computing_structure_refinement 'XL  (Sheldrick, 2008)'
_computing_structure_solution 'SHELXT 2014/5 (Sheldrick, 2014)'
_diffrn_ambient_temperature 99.99
_diffrn_detector 'Bruker APEX2 area detector'
_diffrn_detector_area_resol_mean 7.9
_diffrn_detector_type 'CCD area detector'
_diffrn_measured_fraction_theta_full 0.998
_diffrn_measured_fraction_theta_max 0.998
_diffrn_measurement_device 'three-circle diffractometer'
_diffrn_measurement_device_type 'Bruker SMART APEX2 area detector'
_diffrn_measurement_method '\w and \f scans'
_diffrn_radiation_monochromator 'mirror optics'
_diffrn_radiation_probe x-ray
_diffrn_radiation_type MoK\a
_diffrn_radiation_wavelength 0.71073
_diffrn_reflns_av_R_equivalents 0.1147
_diffrn_reflns_av_unetI/netI 0.0766
_diffrn_reflns_Laue_measured_fraction_full 0.998
_diffrn_reflns_Laue_measured_fraction_max 0.998
_diffrn_reflns_limit_h_max 14
_diffrn_reflns_limit_h_min -14
_diffrn_reflns_limit_k_max 16
_diffrn_reflns_limit_k_min -16
_diffrn_reflns_limit_l_max 20
_diffrn_reflns_limit_l_min -20
_diffrn_reflns_number 66757
_diffrn_reflns_point_group_measured_fraction_full 0.998
_diffrn_reflns_point_group_measured_fraction_max 0.998
_diffrn_reflns_theta_full 24.999
_diffrn_reflns_theta_max 24.999
_diffrn_reflns_theta_min 2.211
_diffrn_source 'microfocus sealed X-ray tube'
_diffrn_source_type 'Incoatec I\ms'
_exptl_absorpt_coefficient_mu 0.344
_exptl_absorpt_correction_T_max 0.7453
_exptl_absorpt_correction_T_min 0.7027
_exptl_absorpt_correction_type multi-scan
_exptl_absorpt_process_details
'SADABS-2016/2 (Bruker,2016/2) was used for absorption correction. wR2(int) was 0.0958 before and 0.0679 after correction. The Ratio of minimum to maximum transmission is 0.9428. The \l/2 correction factor is Not present.'
_exptl_crystal_colour 'clear yellow'
_exptl_crystal_colour_lustre clear
_exptl_crystal_colour_primary yellow
_exptl_crystal_density_diffrn 1.085
_exptl_crystal_description block
_exptl_crystal_F_000 984
_exptl_crystal_size_max 0.167
_exptl_crystal_size_mid 0.104
_exptl_crystal_size_min 0.068
_refine_diff_density_max 0.771
_refine_diff_density_min -0.820
_refine_diff_density_rms 0.070
_refine_ls_extinction_method none
_refine_ls_goodness_of_fit_ref 1.081
_refine_ls_hydrogen_treatment constr
_refine_ls_matrix_type full
_refine_ls_number_parameters 588
_refine_ls_number_reflns 9966
_refine_ls_number_restraints 18
_refine_ls_restrained_S_all 1.081
_refine_ls_R_factor_all 0.0930
_refine_ls_R_factor_gt 0.0584
_refine_ls_shift/su_max 0.001
_refine_ls_shift/su_mean 0.000
_refine_ls_structure_factor_coef Fsqd
_refine_ls_weighting_details 'w=1/[\s^2^(Fo^2^)+(0.0727P)^2^+0.1921P] where P=(Fo^2^+2Fc^2^)/3'
_refine_ls_weighting_scheme calc
_refine_ls_wR_factor_gt 0.1302
_refine_ls_wR_factor_ref 0.1391
_reflns_Friedel_coverage 0.000
_reflns_number_gt 7076
_reflns_number_total 9966
_reflns_threshold_expression 'I > 2\s(I)'
_cod_data_source_file d1dt01543e2.cif
_cod_data_source_block fel3
_cod_depositor_comments 'Adding full bibliography for 7707896--7707917.cif.'
_cod_database_code 7707900
_shelx_shelxl_version_number 2016/6
_shelx_space_group_comment
;
The symmetry employed for this shelxl refinement is uniquely defined
by the following loop, which should always be used as a source of
symmetry information in preference to the above space-group names.
They are only intended as comments.
;
_shelx_estimated_absorpt_t_max 0.977
_shelx_estimated_absorpt_t_min 0.945
_olex2_refinement_description
;
1. Fixed Uiso
 At 1.2 times of:
  All C(H) groups
 At 1.5 times of:
  All C(H,H,H) groups
2. Uiso/Uaniso restraints and constraints
Uanis(C01R) \\sim Ueq, Uanis(C01O) \\sim Ueq, Uanis(C01T) \\sim Ueq: with sigma
of 0.01 and sigma for terminal atoms of 0.02
Uanis(C01R) = Uanis(C01T)
3.a Ternary CH refined with riding coordinates:
 C00J(H00J), C00Y(H00Y), C01G(H01L), C01O(H01X)
3.b Aromatic/amide H refined with riding coordinates:
 C00C(H00C), C00H(H00H), C00I(H00I), C00K(H00K), C00M(H00M), C00N(H00N),
 C00O(H00O), C00P(H00P), C00Q(H00Q), C00R(H00R), C00S(H00S), C00T(H00T),
 C00U(H00U), C00V(H00V), C00W(H00W), C00X(H00X), C010(H010), C011(H011),
 C012(H012), C013(H013), C014(H014), C015(H015), C016(H016), C017(H017),
 C018(H018), C01B(H01G), C01C(H01H), C01D(H01I), C01E(H01J), C01F(H01K),
 C01H(H01M), C01J(H01Q), C01K(H01R), C01L(H01S), C01M(H01T), C01Q(H01Z)
3.c Idealised Me refined as rotating group:
 C019(H01A,H01B,H01C), C01A(H01D,H01E,H01F), C01I(H01N,H01O,H01P), C01N(H01U,
 H01V,H01W), C01P(H01Y,H,HA), C01R(H01,HB,HC), C01S(H1,HD,HE), C01T(H2,HF,HG)
;
_smtbx_masks_void_probe_radius 1.2
_smtbx_masks_void_truncation_radius 1.2
_olex2_submission_special_instructions 'No special instructions were received'

loop_
_space_group_symop_operation_xyz
'x, y, z'
'-x, -y, -z'

loop_
_atom_site_label
_atom_site_type_symbol
_atom_site_fract_x
_atom_site_fract_y
_atom_site_fract_z
_atom_site_U_iso_or_equiv
_atom_site_adp_type
_atom_site_occupancy
_atom_site_site_symmetry_order
_atom_site_calc_flag
_atom_site_refinement_flags_posn
_atom_site_refinement_flags_adp
_atom_site_refinement_flags_occupancy
_atom_site_disorder_assembly
_atom_site_disorder_group
Fe1 Fe 0.27406(4) 0.58751(3) 0.74731(3) 0.01632(14) Uani 1 1 d . . . . .
Si2 Si 0.31349(6) 0.81237(6) 0.65575(5) 0.0111(2) Uani 1 1 d . . . . .
Si1 Si 0.33895(6) 0.37064(6) 0.75529(5) 0.00997(19) Uani 1 1 d . . . . .
N1 N 0.23355(19) 0.45159(18) 0.76857(14) 0.0104(5) Uani 1 1 d . . . . .
N2 N 0.27396(18) 0.72584(18) 0.74314(14) 0.0111(5) Uani 1 1 d . . . . .
C3 C 0.3391(2) 0.3467(2) 0.65591(17) 0.0121(7) Uani 1 1 d . . . . .
C5 C 0.4590(2) 0.8490(2) 0.65152(17) 0.0122(7) Uani 1 1 d . . . . .
C7 C 0.1290(2) 0.4214(2) 0.80156(17) 0.0097(6) Uani 1 1 d . . . . .
C1 C 0.4660(2) 0.4397(2) 0.76176(17) 0.0124(7) Uani 1 1 d . . . . .
C00A C 0.0408(2) 0.4213(2) 0.75140(17) 0.0115(6) Uani 1 1 d . . . . .
C8 C 0.2227(2) 0.7547(2) 0.80771(17) 0.0131(7) Uani 1 1 d . . . . .
C00C C 0.2023(2) 0.9855(2) 0.68587(18) 0.0159(7) Uani 1 1 d . . . . .
H00C H 0.237549 0.961853 0.736174 0.019 Uiso 1 1 calc R U . . .
C00D C 0.1125(2) 0.3938(2) 0.88498(18) 0.0139(7) Uani 1 1 d . . . . .
C6 C 0.2230(2) 0.9331(2) 0.63039(17) 0.0128(7) Uani 1 1 d . . . . .
C2 C 0.2993(2) 0.7486(2) 0.57618(17) 0.0141(7) Uani 1 1 d . . . . .
C00G C 0.1087(2) 0.7675(2) 0.81120(18) 0.0177(7) Uani 1 1 d . . . . .
C00H C 0.3333(2) 0.4297(2) 0.58585(18) 0.0168(7) Uani 1 1 d . . . . .
H00H H 0.332164 0.497266 0.589221 0.020 Uiso 1 1 calc R U . . .
C00I C 0.5446(2) 0.7764(2) 0.68221(18) 0.0169(7) Uani 1 1 d . . . . .
H00I H 0.528294 0.707670 0.708814 0.020 Uiso 1 1 calc R U . . .
C00J C 0.2028(2) 0.3943(2) 0.94224(18) 0.0196(7) Uani 1 1 d . . . . .
H00J H 0.273381 0.398173 0.912423 0.024 Uiso 1 1 calc R U . . .
C00K C 0.4834(2) 0.4715(2) 0.82823(18) 0.0172(7) Uani 1 1 d . . . . .
H00K H 0.427227 0.465451 0.867007 0.021 Uiso 1 1 calc R U . . .
C4 C 0.3388(2) 0.2443(2) 0.83482(17) 0.0132(7) Uani 1 1 d . . . . .
C00M C 0.3858(3) 0.7398(2) 0.52555(18) 0.0190(7) Uani 1 1 d . . . . .
H00M H 0.456158 0.757740 0.536145 0.023 Uiso 1 1 calc R U . . .
C00N C 0.0088(2) 0.3672(2) 0.91534(18) 0.0171(7) Uani 1 1 d . . . . .
H00N H -0.002834 0.349044 0.971253 0.021 Uiso 1 1 calc R U . . .
C00O C 0.2506(3) 0.1825(2) 0.84146(19) 0.0209(8) Uani 1 1 d . . . . .
H00O H 0.192416 0.204531 0.804333 0.025 Uiso 1 1 calc R U . . .
C00P C 0.5492(2) 0.4528(2) 0.70540(18) 0.0189(7) Uani 1 1 d . . . . .
H00P H 0.539460 0.433079 0.658987 0.023 Uiso 1 1 calc R U . . .
C00Q C 0.3292(3) 0.3175(3) 0.5054(2) 0.0251(8) Uani 1 1 d . . . . .
H00Q H 0.325046 0.307679 0.454551 0.030 Uiso 1 1 calc R U . . .
C00R C 0.1312(3) 1.0715(2) 0.6691(2) 0.0246(8) Uani 1 1 d . . . . .
H00R H 0.117773 1.105603 0.708084 0.030 Uiso 1 1 calc R U . . .
C00S C 0.3415(2) 0.2489(2) 0.64734(19) 0.0164(7) Uani 1 1 d . . . . .
H00S H 0.347305 0.190883 0.693432 0.020 Uiso 1 1 calc R U . . .
C00T C -0.0605(2) 0.3928(2) 0.78552(18) 0.0159(7) Uani 1 1 d . . . . .
H00T H -0.119630 0.391672 0.751925 0.019 Uiso 1 1 calc R U . . .
C00U C 0.1977(3) 0.7190(2) 0.55868(18) 0.0186(7) Uani 1 1 d . . . . .
H00U H 0.137268 0.722468 0.592463 0.022 Uiso 1 1 calc R U . . .
C00V C 0.6627(2) 0.5223(2) 0.78297(19) 0.0197(7) Uani 1 1 d . . . . .
H00V H 0.730008 0.548557 0.790629 0.024 Uiso 1 1 calc R U . . .
C00W C 0.0798(3) 1.1080(2) 0.5961(2) 0.0244(8) Uani 1 1 d . . . . .
H00W H 0.030439 1.166381 0.585015 0.029 Uiso 1 1 calc R U . . .
C00X C 0.5812(2) 0.5120(2) 0.83913(19) 0.0196(7) Uani 1 1 d . . . . .
H00X H 0.591449 0.532447 0.885160 0.023 Uiso 1 1 calc R U . . .
C00Y C 0.0535(2) 0.4490(2) 0.66171(18) 0.0162(7) Uani 1 1 d . . . . .
H00Y H 0.126136 0.478824 0.647385 0.019 Uiso 1 1 calc R U . . .
C00Z C 0.2874(3) 0.7711(2) 0.86838(18) 0.0186(7) Uani 1 1 d . . . . .
C010 C 0.6465(3) 0.4943(3) 0.7155(2) 0.0244(8) Uani 1 1 d . . . . .
H010 H 0.701902 0.503299 0.675937 0.029 Uiso 1 1 calc R U . . .
C011 C 0.4879(3) 0.9479(2) 0.6122(2) 0.0251(8) Uani 1 1 d . . . . .
H011 H 0.431881 0.999015 0.590208 0.030 Uiso 1 1 calc R U . . .
C012 C 0.1831(3) 0.6851(2) 0.49382(19) 0.0222(8) Uani 1 1 d . . . . .
H012 H 0.113422 0.665414 0.483563 0.027 Uiso 1 1 calc R U . . .
C013 C -0.0772(2) 0.3664(2) 0.86658(19) 0.0190(7) Uani 1 1 d . . . . .
H013 H -0.146976 0.347796 0.888586 0.023 Uiso 1 1 calc R U . . .
C014 C 0.1712(3) 0.9733(2) 0.55686(19) 0.0208(8) Uani 1 1 d . . . . .
H014 H 0.184760 0.940478 0.517139 0.025 Uiso 1 1 calc R U . . .
C015 C 0.3354(3) 0.2350(2) 0.57297(19) 0.0205(8) Uani 1 1 d . . . . .
H015 H 0.335572 0.167816 0.568793 0.025 Uiso 1 1 calc R U . . .
C016 C 0.4226(3) 0.2084(2) 0.89086(19) 0.0219(8) Uani 1 1 d . . . . .
H016 H 0.484035 0.248152 0.887599 0.026 Uiso 1 1 calc R U . . .
C017 C 0.3290(3) 0.4147(3) 0.51183(18) 0.0224(8) Uani 1 1 d . . . . .
H017 H 0.326022 0.472004 0.465076 0.027 Uiso 1 1 calc R U . . .
C018 C 0.1007(3) 1.0592(2) 0.5399(2) 0.0247(8) Uani 1 1 d . . . . .
H018 H 0.066596 1.084515 0.489177 0.030 Uiso 1 1 calc R U . . .
C019 C -0.0337(3) 0.5285(3) 0.61645(19) 0.0262(8) Uani 1 1 d . . . . .
H01A H -0.105535 0.499551 0.626488 0.039 Uiso 1 1 calc R U . . .
H01B H -0.017790 0.547956 0.559242 0.039 Uiso 1 1 calc R U . . .
H01C H -0.033756 0.589026 0.634610 0.039 Uiso 1 1 calc R U . . .
C01A C 0.0533(3) 0.3531(2) 0.63530(19) 0.0230(8) Uani 1 1 d . . . . .
H01D H 0.110484 0.303360 0.663848 0.035 Uiso 1 1 calc R U . . .
H01E H 0.067180 0.371288 0.577858 0.035 Uiso 1 1 calc R U . . .
H01F H -0.017892 0.323230 0.647247 0.035 Uiso 1 1 calc R U . . .
C01B C 0.3720(3) 0.7058(2) 0.46037(19) 0.0234(8) Uani 1 1 d . . . . .
H01G H 0.432519 0.700382 0.427122 0.028 Uiso 1 1 calc R U . . .
C01C C 0.2701(3) 0.6798(2) 0.44370(19) 0.0239(8) Uani 1 1 d . . . . .
H01H H 0.259847 0.658372 0.398125 0.029 Uiso 1 1 calc R U . . .
C01D C 0.4181(3) 0.1165(2) 0.9507(2) 0.0293(9) Uani 1 1 d . . . . .
H01I H 0.475391 0.094576 0.988604 0.035 Uiso 1 1 calc R U . . .
C01E C 0.1235(3) 0.8228(2) 0.9277(2) 0.0305(9) Uani 1 1 d . . . . .
H01J H 0.089831 0.848755 0.967049 0.037 Uiso 1 1 calc R U . . .
C01F C 0.6525(3) 0.8024(3) 0.67469(19) 0.0247(8) Uani 1 1 d . . . . .
H01K H 0.709185 0.751977 0.696431 0.030 Uiso 1 1 calc R U . . .
C01G C 0.4104(3) 0.7521(3) 0.87103(19) 0.0253(8) Uani 1 1 d . . . . .
H01L H 0.431499 0.719788 0.828795 0.030 Uiso 1 1 calc R U . . .
C01H C 0.0610(3) 0.8029(2) 0.8705(2) 0.0276(8) Uani 1 1 d . . . . .
H01M H -0.016104 0.813694 0.871722 0.033 Uiso 1 1 calc R U . . .
C01I C 0.2110(3) 0.2981(3) 1.01317(18) 0.0252(8) Uani 1 1 d . . . . .
H01N H 0.144672 0.294441 1.045645 0.038 Uiso 1 1 calc R U . . .
H01O H 0.274567 0.299729 1.045344 0.038 Uiso 1 1 calc R U . . .
H01P H 0.218893 0.238112 0.994312 0.038 Uiso 1 1 calc R U . . .
C01J C 0.6771(3) 0.9014(3) 0.6356(2) 0.0331(9) Uani 1 1 d . . . . .
H01Q H 0.750901 0.919693 0.630294 0.040 Uiso 1 1 calc R U . . .
C01K C 0.2352(3) 0.8047(2) 0.9272(2) 0.0273(8) Uani 1 1 d . . . . .
H01R H 0.277513 0.815368 0.968167 0.033 Uiso 1 1 calc R U . . .
C01L C 0.2463(3) 0.0894(2) 0.9012(2) 0.0300(9) Uani 1 1 d . . . . .
H01S H 0.185703 0.048547 0.904655 0.036 Uiso 1 1 calc R U . . .
C01M C 0.3306(3) 0.0565(3) 0.9557(2) 0.0326(9) Uani 1 1 d . . . . .
H01T H 0.328179 -0.007248 0.996390 0.039 Uiso 1 1 calc R U . . .
C01N C 0.4486(3) 0.6775(3) 0.9513(2) 0.0384(10) Uani 1 1 d . . . . .
H01U H 0.426610 0.705982 0.994225 0.058 Uiso 1 1 calc R U . . .
H01V H 0.528205 0.666726 0.950942 0.058 Uiso 1 1 calc R U . . .
H01W H 0.415199 0.612054 0.960003 0.058 Uiso 1 1 calc R U . . .
C01O C 0.0333(3) 0.7396(3) 0.7540(2) 0.0328(9) Uani 1 1 d . U . . .
H01X H 0.080797 0.712475 0.717441 0.039 Uiso 1 1 calc R U . . .
C01P C 0.1887(3) 0.4893(3) 0.9699(2) 0.0345(9) Uani 1 1 d . . . . .
H01Y H 0.184950 0.550605 0.923417 0.052 Uiso 1 1 calc R U . . .
H H 0.251010 0.491531 1.003114 0.052 Uiso 1 1 calc R U . . .
HA H 0.121225 0.486609 1.000986 0.052 Uiso 1 1 calc R U . . .
C01Q C 0.5942(3) 0.9742(3) 0.6041(2) 0.0344(10) Uani 1 1 d . . . . .
H01Z H 0.610986 1.042619 0.576859 0.041 Uiso 1 1 calc R U . . .
C01R C -0.0406(3) 0.6561(3) 0.7970(2) 0.0443(8) Uani 1 1 d . U . . .
H01 H 0.003449 0.597469 0.830471 0.066 Uiso 1 1 calc R U . . .
HB H -0.080951 0.634825 0.757933 0.066 Uiso 1 1 calc R U . . .
HC H -0.092262 0.681748 0.830466 0.066 Uiso 1 1 calc R U . . .
C01S C 0.4680(3) 0.8524(3) 0.8521(2) 0.0385(10) Uani 1 1 d . . . . .
H1 H 0.447448 0.896085 0.798554 0.058 Uiso 1 1 calc R U . . .
HD H 0.547196 0.837764 0.854453 0.058 Uiso 1 1 calc R U . . .
HE H 0.446122 0.887475 0.891146 0.058 Uiso 1 1 calc R U . . .
C01T C -0.0350(3) 0.8297(3) 0.7026(2) 0.0443(8) Uani 1 1 d . U . . .
H2 H -0.083601 0.857650 0.736551 0.066 Uiso 1 1 calc R U . . .
HF H -0.078566 0.807544 0.665697 0.066 Uiso 1 1 calc R U . . .
HG H 0.012994 0.882416 0.672350 0.066 Uiso 1 1 calc R U . . .

loop_
_atom_site_aniso_label
_atom_site_aniso_U_11
_atom_site_aniso_U_22
_atom_site_aniso_U_33
_atom_site_aniso_U_23
_atom_site_aniso_U_13
_atom_site_aniso_U_12
Fe1 0.0187(3) 0.0131(2) 0.0197(3) -0.0081(2) 0.0054(2) -0.00644(19)
Si2 0.0097(4) 0.0118(4) 0.0117(5) -0.0036(4) -0.0006(3) -0.0009(3)
Si1 0.0077(4) 0.0120(4) 0.0107(4) -0.0042(4) -0.0003(3) -0.0005(3)
N1 0.0090(13) 0.0124(13) 0.0101(13) -0.0034(11) 0.0020(10) -0.0035(10)
N2 0.0070(13) 0.0148(13) 0.0129(13) -0.0061(11) 0.0003(10) -0.0023(10)
C3 0.0050(15) 0.0215(17) 0.0121(16) -0.0085(14) 0.0007(12) -0.0004(13)
C5 0.0117(16) 0.0167(16) 0.0095(16) -0.0056(13) -0.0019(12) -0.0035(13)
C7 0.0105(15) 0.0066(15) 0.0113(16) -0.0016(12) 0.0043(12) -0.0015(12)
C1 0.0092(16) 0.0136(16) 0.0134(16) -0.0033(13) -0.0022(13) 0.0035(12)
C00A 0.0122(16) 0.0109(15) 0.0129(16) -0.0059(13) 0.0016(13) -0.0009(12)
C8 0.0175(17) 0.0079(15) 0.0120(16) -0.0004(13) 0.0020(13) -0.0014(13)
C00C 0.0169(17) 0.0110(16) 0.0176(18) -0.0012(14) 0.0005(13) -0.0014(13)
C00D 0.0144(17) 0.0125(16) 0.0153(17) -0.0047(13) 0.0018(13) -0.0021(13)
C6 0.0088(16) 0.0154(16) 0.0136(17) -0.0027(13) 0.0008(13) -0.0050(13)
C2 0.0135(16) 0.0128(16) 0.0149(17) -0.0030(13) -0.0016(13) 0.0013(13)
C00G 0.0164(17) 0.0172(17) 0.0145(17) 0.0021(14) 0.0014(13) -0.0003(14)
C00H 0.0181(17) 0.0174(17) 0.0165(18) -0.0081(14) 0.0025(13) 0.0024(14)
C00I 0.0168(18) 0.0175(17) 0.0151(17) -0.0029(14) 0.0000(13) -0.0035(14)
C00J 0.0129(17) 0.033(2) 0.0123(17) -0.0055(15) 0.0025(13) -0.0058(15)
C00K 0.0159(17) 0.0189(17) 0.0154(17) -0.0031(14) 0.0018(13) -0.0022(14)
C4 0.0149(17) 0.0141(16) 0.0139(17) -0.0093(13) -0.0013(13) 0.0010(13)
C00M 0.0167(18) 0.0210(18) 0.0224(19) -0.0107(15) -0.0006(14) -0.0046(14)
C00N 0.0179(18) 0.0190(17) 0.0126(17) -0.0027(14) 0.0049(14) -0.0005(14)
C00O 0.0220(19) 0.0183(18) 0.0214(19) -0.0045(15) -0.0025(15) 0.0001(15)
C00P 0.0150(17) 0.0276(19) 0.0160(18) -0.0091(15) -0.0011(14) -0.0039(14)
C00Q 0.025(2) 0.036(2) 0.0193(19) -0.0164(17) -0.0015(15) 0.0026(16)
C00R 0.030(2) 0.0179(18) 0.027(2) -0.0089(16) 0.0031(16) -0.0029(15)
C00S 0.0148(17) 0.0146(16) 0.0195(18) -0.0046(14) -0.0005(14) -0.0011(13)
C00T 0.0099(16) 0.0178(17) 0.0208(18) -0.0066(14) -0.0012(13) -0.0023(13)
C00U 0.0158(17) 0.0241(18) 0.0180(18) -0.0092(15) -0.0011(14) -0.0031(14)
C00V 0.0104(17) 0.0211(18) 0.0247(19) -0.0017(15) -0.0044(14) -0.0043(14)
C00W 0.0188(18) 0.0143(17) 0.038(2) -0.0056(16) -0.0047(16) 0.0039(14)
C00X 0.0167(18) 0.0232(18) 0.0196(18) -0.0064(15) -0.0081(14) -0.0056(14)
C00Y 0.0097(16) 0.0232(18) 0.0154(17) -0.0050(14) -0.0024(13) -0.0030(13)
C00Z 0.0270(19) 0.0138(17) 0.0158(18) -0.0053(14) 0.0046(14) -0.0065(14)
C010 0.0094(17) 0.034(2) 0.027(2) -0.0053(16) 0.0052(14) -0.0029(15)
C011 0.0196(19) 0.0165(18) 0.032(2) 0.0040(15) -0.0060(15) -0.0026(14)
C012 0.0210(19) 0.0271(19) 0.0219(19) -0.0117(16) -0.0075(15) -0.0024(15)
C013 0.0087(16) 0.0190(17) 0.027(2) -0.0034(15) 0.0042(14) -0.0051(13)
C014 0.0234(19) 0.0229(18) 0.0178(18) -0.0094(15) -0.0031(14) 0.0028(15)
C015 0.0195(18) 0.0235(18) 0.025(2) -0.0182(16) 0.0026(14) 0.0003(14)
C016 0.027(2) 0.0171(18) 0.0216(19) -0.0059(15) -0.0076(15) 0.0013(15)
C017 0.027(2) 0.028(2) 0.0107(18) -0.0048(15) -0.0004(14) 0.0031(15)
C018 0.0230(19) 0.0224(19) 0.026(2) -0.0029(16) -0.0149(15) 0.0003(15)
C019 0.0192(19) 0.037(2) 0.0181(19) -0.0023(16) 0.0003(15) 0.0009(16)
C01A 0.0210(19) 0.031(2) 0.0206(19) -0.0130(16) -0.0026(15) -0.0035(15)
C01B 0.026(2) 0.0276(19) 0.0196(19) -0.0123(16) 0.0091(15) -0.0033(16)
C01C 0.033(2) 0.0226(19) 0.0175(18) -0.0083(15) -0.0034(16) -0.0001(16)
C01D 0.044(2) 0.0172(19) 0.025(2) -0.0045(16) -0.0150(17) 0.0081(17)
C01E 0.043(2) 0.0196(19) 0.031(2) -0.0119(17) 0.0238(18) -0.0052(17)
C01F 0.0133(18) 0.032(2) 0.0229(19) -0.0004(16) -0.0016(14) 0.0010(15)
C01G 0.0221(19) 0.042(2) 0.0173(19) -0.0162(17) -0.0008(15) -0.0080(16)
C01H 0.027(2) 0.0219(19) 0.029(2) -0.0019(16) 0.0121(16) 0.0011(16)
C01I 0.0238(19) 0.034(2) 0.0144(18) -0.0024(16) -0.0019(15) 0.0011(16)
C01J 0.0118(18) 0.038(2) 0.042(2) 0.0008(19) -0.0028(16) -0.0121(16)
C01K 0.043(2) 0.0253(19) 0.0201(19) -0.0145(16) 0.0058(17) -0.0143(17)
C01L 0.037(2) 0.0167(18) 0.035(2) -0.0045(17) 0.0075(18) -0.0110(16)
C01M 0.053(3) 0.0135(18) 0.027(2) 0.0003(16) 0.0003(19) -0.0015(17)
C01N 0.034(2) 0.060(3) 0.023(2) -0.0143(19) -0.0091(17) -0.004(2)
C01O 0.0122(18) 0.064(3) 0.021(2) -0.0122(18) 0.0021(15) 0.0051(17)
C01P 0.044(2) 0.030(2) 0.030(2) -0.0088(18) -0.0121(18) -0.0121(18)
C01Q 0.021(2) 0.025(2) 0.045(2) 0.0088(18) -0.0081(17) -0.0108(16)
C01R 0.0329(16) 0.0390(17) 0.0500(19) 0.0047(15) -0.0135(14) -0.0093(13)
C01S 0.033(2) 0.061(3) 0.033(2) -0.028(2) 0.0063(18) -0.023(2)
C01T 0.0329(16) 0.0390(17) 0.0500(19) 0.0047(15) -0.0135(14) -0.0093(13)

loop_
_atom_type_symbol
_atom_type_description
_atom_type_scat_dispersion_real
_atom_type_scat_dispersion_imag
_atom_type_scat_source
C C 0.0033 0.0016 'International Tables Vol C Tables 4.2.6.8 and 6.1.1.4'
H H 0.0000 0.0000 'International Tables Vol C Tables 4.2.6.8 and 6.1.1.4'
Fe Fe 0.3463 0.8444 'International Tables Vol C Tables 4.2.6.8 and 6.1.1.4'
N N 0.0061 0.0033 'International Tables Vol C Tables 4.2.6.8 and 6.1.1.4'
Si Si 0.0817 0.0704 'International Tables Vol C Tables 4.2.6.8 and 6.1.1.4'

loop_
_geom_angle_atom_site_label_1
_geom_angle_atom_site_label_2
_geom_angle_atom_site_label_3
_geom_angle
_geom_angle_site_symmetry_1
_geom_angle_site_symmetry_3
_geom_angle_publ_flag
N2 Fe1 N1 162.26(10) . . ?
N2 Si2 C5 115.82(12) . . ?
N2 Si2 C6 111.50(12) . . ?
N2 Si2 C2 105.90(12) . . ?
C5 Si2 C6 107.90(13) . . ?
C5 Si2 C2 106.39(13) . . ?
C6 Si2 C2 109.05(13) . . ?
N1 Si1 C3 114.35(12) . . ?
N1 Si1 C1 104.01(12) . . ?
N1 Si1 C4 111.08(12) . . ?
C3 Si1 C1 108.28(13) . . ?
C4 Si1 C3 108.11(13) . . ?
C4 Si1 C1 110.96(13) . . ?
Si1 N1 Fe1 112.89(12) . . ?
C7 N1 Fe1 121.11(18) . . ?
C7 N1 Si1 125.56(19) . . ?
Si2 N2 Fe1 117.89(13) . . ?
C8 N2 Fe1 117.69(18) . . ?
C8 N2 Si2 123.45(19) . . ?
C00H C3 Si1 119.7(2) . . ?
C00S C3 Si1 123.3(2) . . ?
C00S C3 C00H 117.0(3) . . ?
C00I C5 Si2 121.6(2) . . ?
C011 C5 Si2 121.6(2) . . ?
C011 C5 C00I 116.6(3) . . ?
C00A C7 N1 120.5(2) . . ?
C00A C7 C00D 119.5(3) . . ?
C00D C7 N1 120.0(3) . . ?
C00K C1 Si1 120.2(2) . . ?
C00P C1 Si1 122.4(2) . . ?
C00P C1 C00K 117.2(3) . . ?
C7 C00A C00Y 122.0(3) . . ?
C00T C00A C7 119.0(3) . . ?
C00T C00A C00Y 118.9(3) . . ?
C00G C8 N2 120.2(3) . . ?
C00G C8 C00Z 119.5(3) . . ?
C00Z C8 N2 120.3(3) . . ?
C6 C00C H00C 119.3 . . ?
C00R C00C H00C 119.3 . . ?
C00R C00C C6 121.4(3) . . ?
C7 C00D C00J 122.3(3) . . ?
C00N C00D C7 118.7(3) . . ?
C00N C00D C00J 118.9(3) . . ?
C00C C6 Si2 121.0(2) . . ?
C00C C6 C014 116.6(3) . . ?
C014 C6 Si2 122.4(2) . . ?
C00M C2 Si2 121.7(2) . . ?
C00M C2 C00U 116.6(3) . . ?
C00U C2 Si2 121.3(2) . . ?
C8 C00G C01O 122.6(3) . . ?
C01H C00G C8 119.4(3) . . ?
C01H C00G C01O 117.9(3) . . ?
C3 C00H H00H 119.4 . . ?
C017 C00H C3 121.1(3) . . ?
C017 C00H H00H 119.4 . . ?
C5 C00I H00I 119.2 . . ?
C01F C00I C5 121.5(3) . . ?
C01F C00I H00I 119.2 . . ?
C00D C00J H00J 107.5 . . ?
C00D C00J C01I 113.0(3) . . ?
C00D C00J C01P 110.5(3) . . ?
C01I C00J H00J 107.5 . . ?
C01I C00J C01P 110.6(3) . . ?
C01P C00J H00J 107.5 . . ?
C1 C00K H00K 119.2 . . ?
C00X C00K C1 121.6(3) . . ?
C00X C00K H00K 119.2 . . ?
C00O C4 Si1 119.9(2) . . ?
C00O C4 C016 117.1(3) . . ?
C016 C4 Si1 123.0(2) . . ?
C2 C00M H00M 119.0 . . ?
C01B C00M C2 121.9(3) . . ?
C01B C00M H00M 119.0 . . ?
C00D C00N H00N 119.0 . . ?
C013 C00N C00D 121.9(3) . . ?
C013 C00N H00N 119.0 . . ?
C4 C00O H00O 119.3 . . ?
C01L C00O C4 121.4(3) . . ?
C01L C00O H00O 119.3 . . ?
C1 C00P H00P 119.3 . . ?
C1 C00P C010 121.4(3) . . ?
C010 C00P H00P 119.3 . . ?
C015 C00Q H00Q 120.2 . . ?
C015 C00Q C017 119.5(3) . . ?
C017 C00Q H00Q 120.2 . . ?
C00C C00R H00R 119.8 . . ?
C00W C00R C00C 120.3(3) . . ?
C00W C00R H00R 119.8 . . ?
C3 C00S H00S 119.3 . . ?
C015 C00S C3 121.4(3) . . ?
C015 C00S H00S 119.3 . . ?
C00A C00T H00T 119.1 . . ?
C013 C00T C00A 121.8(3) . . ?
C013 C00T H00T 119.1 . . ?
C2 C00U H00U 119.0 . . ?
C012 C00U C2 121.9(3) . . ?
C012 C00U H00U 119.0 . . ?
C00X C00V H00V 120.1 . . ?
C00X C00V C010 119.8(3) . . ?
C010 C00V H00V 120.1 . . ?
C00R C00W H00W 120.2 . . ?
C018 C00W C00R 119.5(3) . . ?
C018 C00W H00W 120.2 . . ?
C00K C00X H00X 120.1 . . ?
C00V C00X C00K 119.8(3) . . ?
C00V C00X H00X 120.1 . . ?
C00A C00Y H00Y 107.7 . . ?
C00A C00Y C019 113.0(2) . . ?
C00A C00Y C01A 110.3(3) . . ?
C019 C00Y H00Y 107.7 . . ?
C01A C00Y H00Y 107.7 . . ?
C01A C00Y C019 110.2(3) . . ?
C8 C00Z C01G 122.2(3) . . ?
C01K C00Z C8 118.5(3) . . ?
C01K C00Z C01G 119.3(3) . . ?
C00P C010 H010 119.9 . . ?
C00V C010 C00P 120.1(3) . . ?
C00V C010 H010 119.9 . . ?
C5 C011 H011 118.9 . . ?
C01Q C011 C5 122.2(3) . . ?
C01Q C011 H011 118.9 . . ?
C00U C012 H012 120.0 . . ?
C00U C012 C01C 119.9(3) . . ?
C01C C012 H012 120.0 . . ?
C00N C013 H013 120.4 . . ?
C00T C013 C00N 119.1(3) . . ?
C00T C013 H013 120.4 . . ?
C6 C014 H014 118.9 . . ?
C018 C014 C6 122.2(3) . . ?
C018 C014 H014 118.9 . . ?
C00Q C015 C00S 120.4(3) . . ?
C00Q C015 H015 119.8 . . ?
C00S C015 H015 119.8 . . ?
C4 C016 H016 119.2 . . ?
C01D C016 C4 121.6(3) . . ?
C01D C016 H016 119.2 . . ?
C00H C017 H017 119.7 . . ?
C00Q C017 C00H 120.5(3) . . ?
C00Q C017 H017 119.7 . . ?
C00W C018 C014 120.0(3) . . ?
C00W C018 H018 120.0 . . ?
C014 C018 H018 120.0 . . ?
C00Y C019 H01A 109.5 . . ?
C00Y C019 H01B 109.5 . . ?
C00Y C019 H01C 109.5 . . ?
H01A C019 H01B 109.5 . . ?
H01A C019 H01C 109.5 . . ?
H01B C019 H01C 109.5 . . ?
C00Y C01A H01D 109.5 . . ?
C00Y C01A H01E 109.5 . . ?
C00Y C01A H01F 109.5 . . ?
H01D C01A H01E 109.5 . . ?
H01D C01A H01F 109.5 . . ?
H01E C01A H01F 109.5 . . ?
C00M C01B H01G 120.0 . . ?
C00M C01B C01C 119.9(3) . . ?
C01C C01B H01G 120.0 . . ?
C012 C01C H01H 120.2 . . ?
C01B C01C C012 119.6(3) . . ?
C01B C01C H01H 120.2 . . ?
C016 C01D H01I 119.9 . . ?
C01M C01D C016 120.2(3) . . ?
C01M C01D H01I 119.9 . . ?
C01H C01E H01J 120.3 . . ?
C01K C01E H01J 120.3 . . ?
C01K C01E C01H 119.5(3) . . ?
C00I C01F H01K 120.1 . . ?
C01J C01F C00I 119.7(3) . . ?
C01J C01F H01K 120.1 . . ?
C00Z C01G H01L 107.6 . . ?
C00Z C01G C01N 111.6(3) . . ?
C00Z C01G C01S 111.3(3) . . ?
C01N C01G H01L 107.6 . . ?
C01S C01G H01L 107.6 . . ?
C01S C01G C01N 111.1(3) . . ?
C00G C01H H01M 119.4 . . ?
C01E C01H C00G 121.2(3) . . ?
C01E C01H H01M 119.4 . . ?
C00J C01I H01N 109.5 . . ?
C00J C01I H01O 109.5 . . ?
C00J C01I H01P 109.5 . . ?
H01N C01I H01O 109.5 . . ?
H01N C01I H01P 109.5 . . ?
H01O C01I H01P 109.5 . . ?
C01F C01J H01Q 120.1 . . ?
C01F C01J C01Q 119.8(3) . . ?
C01Q C01J H01Q 120.1 . . ?
C00Z C01K H01R 119.2 . . ?
C01E C01K C00Z 121.6(3) . . ?
C01E C01K H01R 119.2 . . ?
C00O C01L H01S 120.1 . . ?
C01M C01L C00O 119.8(3) . . ?
C01M C01L H01S 120.1 . . ?
C01D C01M C01L 119.8(3) . . ?
C01D C01M H01T 120.1 . . ?
C01L C01M H01T 120.1 . . ?
C01G C01N H01U 109.5 . . ?
C01G C01N H01V 109.5 . . ?
C01G C01N H01W 109.5 . . ?
H01U C01N H01V 109.5 . . ?
H01U C01N H01W 109.5 . . ?
H01V C01N H01W 109.5 . . ?
C00G C01O H01X 107.2 . . ?
C01R C01O C00G 112.2(3) . . ?
C01R C01O H01X 107.2 . . ?
C01T C01O C00G 113.5(3) . . ?
C01T C01O H01X 107.2 . . ?
C01T C01O C01R 109.3(3) . . ?
C00J C01P H01Y 109.5 . . ?
C00J C01P H 109.5 . . ?
C00J C01P HA 109.5 . . ?
H01Y C01P H 109.5 . . ?
H01Y C01P HA 109.5 . . ?
H C01P HA 109.5 . . ?
C011 C01Q C01J 120.0(3) . . ?
C011 C01Q H01Z 120.0 . . ?
C01J C01Q H01Z 120.0 . . ?
C01O C01R H01 109.5 . . ?
C01O C01R HB 109.5 . . ?
C01O C01R HC 109.5 . . ?
H01 C01R HB 109.5 . . ?
H01 C01R HC 109.5 . . ?
HB C01R HC 109.5 . . ?
C01G C01S H1 109.5 . . ?
C01G C01S HD 109.5 . . ?
C01G C01S HE 109.5 . . ?
H1 C01S HD 109.5 . . ?
H1 C01S HE 109.5 . . ?
HD C01S HE 109.5 . . ?
C01O C01T H2 109.5 . . ?
C01O C01T HF 109.5 . . ?
C01O C01T HG 109.5 . . ?
H2 C01T HF 109.5 . . ?
H2 C01T HG 109.5 . . ?
HF C01T HG 109.5 . . ?

loop_
_geom_bond_atom_site_label_1
_geom_bond_atom_site_label_2
_geom_bond_distance
_geom_bond_site_symmetry_2
_geom_bond_publ_flag
Fe1 N1 1.889(2) . ?
Fe1 N2 1.884(2) . ?
Si2 N2 1.716(2) . ?
Si2 C5 1.879(3) . ?
Si2 C6 1.881(3) . ?
Si2 C2 1.885(3) . ?
Si1 N1 1.716(2) . ?
Si1 C3 1.880(3) . ?
Si1 C1 1.899(3) . ?
Si1 C4 1.871(3) . ?
N1 C7 1.430(4) . ?
N2 C8 1.438(4) . ?
C3 C00H 1.402(4) . ?
C3 C00S 1.399(4) . ?
C5 C00I 1.400(4) . ?
C5 C011 1.390(4) . ?
C7 C00A 1.412(4) . ?
C7 C00D 1.416(4) . ?
C1 C00K 1.396(4) . ?
C1 C00P 1.391(4) . ?
C00A C00T 1.396(4) . ?
C00A C00Y 1.516(4) . ?
C8 C00G 1.402(4) . ?
C8 C00Z 1.425(4) . ?
C00C H00C 0.9500 . ?
C00C C6 1.394(4) . ?
C00C C00R 1.386(4) . ?
C00D C00J 1.516(4) . ?
C00D C00N 1.396(4) . ?
C6 C014 1.394(4) . ?
C2 C00M 1.397(4) . ?
C2 C00U 1.404(4) . ?
C00G C01H 1.388(4) . ?
C00G C01O 1.531(5) . ?
C00H H00H 0.9500 . ?
C00H C017 1.385(4) . ?
C00I H00I 0.9500 . ?
C00I C01F 1.386(4) . ?
C00J H00J 1.0000 . ?
C00J C01I 1.518(4) . ?
C00J C01P 1.530(5) . ?
C00K H00K 0.9500 . ?
C00K C00X 1.395(4) . ?
C4 C00O 1.398(4) . ?
C4 C016 1.400(4) . ?
C00M H00M 0.9500 . ?
C00M C01B 1.384(4) . ?
C00N H00N 0.9500 . ?
C00N C013 1.377(4) . ?
C00O H00O 0.9500 . ?
C00O C01L 1.391(4) . ?
C00P H00P 0.9500 . ?
C00P C010 1.393(4) . ?
C00Q H00Q 0.9500 . ?
C00Q C015 1.371(5) . ?
C00Q C017 1.378(4) . ?
C00R H00R 0.9500 . ?
C00R C00W 1.380(5) . ?
C00S H00S 0.9500 . ?
C00S C015 1.387(4) . ?
C00T H00T 0.9500 . ?
C00T C013 1.377(4) . ?
C00U H00U 0.9500 . ?
C00U C012 1.380(4) . ?
C00V H00V 0.9500 . ?
C00V C00X 1.376(4) . ?
C00V C010 1.379(4) . ?
C00W H00W 0.9500 . ?
C00W C018 1.370(5) . ?
C00X H00X 0.9500 . ?
C00Y H00Y 1.0000 . ?
C00Y C019 1.530(4) . ?
C00Y C01A 1.529(4) . ?
C00Z C01G 1.516(4) . ?
C00Z C01K 1.390(4) . ?
C010 H010 0.9500 . ?
C011 H011 0.9500 . ?
C011 C01Q 1.369(5) . ?
C012 H012 0.9500 . ?
C012 C01C 1.385(4) . ?
C013 H013 0.9500 . ?
C014 H014 0.9500 . ?
C014 C018 1.381(4) . ?
C015 H015 0.9500 . ?
C016 H016 0.9500 . ?
C016 C01D 1.380(4) . ?
C017 H017 0.9500 . ?
C018 H018 0.9500 . ?
C019 H01A 0.9800 . ?
C019 H01B 0.9800 . ?
C019 H01C 0.9800 . ?
C01A H01D 0.9800 . ?
C01A H01E 0.9800 . ?
C01A H01F 0.9800 . ?
C01B H01G 0.9500 . ?
C01B C01C 1.384(5) . ?
C01C H01H 0.9500 . ?
C01D H01I 0.9500 . ?
C01D C01M 1.380(5) . ?
C01E H01J 0.9500 . ?
C01E C01H 1.382(5) . ?
C01E C01K 1.378(5) . ?
C01F H01K 0.9500 . ?
C01F C01J 1.376(5) . ?
C01G H01L 1.0000 . ?
C01G C01N 1.535(5) . ?
C01G C01S 1.532(5) . ?
C01H H01M 0.9500 . ?
C01I H01N 0.9800 . ?
C01I H01O 0.9800 . ?
C01I H01P 0.9800 . ?
C01J H01Q 0.9500 . ?
C01J C01Q 1.381(5) . ?
C01K H01R 0.9500 . ?
C01L H01S 0.9500 . ?
C01L C01M 1.384(5) . ?
C01M H01T 0.9500 . ?
C01N H01U 0.9800 . ?
C01N H01V 0.9800 . ?
C01N H01W 0.9800 . ?
C01O H01X 1.0000 . ?
C01O C01R 1.512(5) . ?
C01O C01T 1.509(5) . ?
C01P H01Y 0.9800 . ?
C01P H 0.9800 . ?
C01P HA 0.9800 . ?
C01Q H01Z 0.9500 . ?
C01R H01 0.9800 . ?
C01R HB 0.9800 . ?
C01R HC 0.9800 . ?
C01S H1 0.9800 . ?
C01S HD 0.9800 . ?
C01S HE 0.9800 . ?
C01T H2 0.9800 . ?
C01T HF 0.9800 . ?
C01T HG 0.9800 . ?

loop_
_geom_torsion_atom_site_label_1
_geom_torsion_atom_site_label_2
_geom_torsion_atom_site_label_3
_geom_torsion_atom_site_label_4
_geom_torsion
_geom_torsion_site_symmetry_1
_geom_torsion_site_symmetry_2
_geom_torsion_site_symmetry_3
_geom_torsion_site_symmetry_4
_geom_torsion_publ_flag
Fe1 N1 C7 C00A 94.1(3) . . . . ?
Fe1 N1 C7 C00D -84.3(3) . . . . ?
Fe1 N2 C8 C00G -78.2(3) . . . . ?
Fe1 N2 C8 C00Z 102.1(3) . . . . ?
Si2 N2 C8 C00G 90.3(3) . . . . ?
Si2 N2 C8 C00Z -89.4(3) . . . . ?
Si2 C5 C00I C01F 176.0(2) . . . . ?
Si2 C5 C011 C01Q -175.6(3) . . . . ?
Si2 C6 C014 C018 176.8(2) . . . . ?
Si2 C2 C00M C01B -171.1(2) . . . . ?
Si2 C2 C00U C012 171.1(2) . . . . ?
Si1 N1 C7 C00A -94.0(3) . . . . ?
Si1 N1 C7 C00D 87.6(3) . . . . ?
Si1 C3 C00H C017 -177.5(2) . . . . ?
Si1 C3 C00S C015 176.4(2) . . . . ?
Si1 C1 C00K C00X 172.7(2) . . . . ?
Si1 C1 C00P C010 -173.3(2) . . . . ?
Si1 C4 C00O C01L -178.2(2) . . . . ?
Si1 C4 C016 C01D 177.5(2) . . . . ?
N1 Fe1 N2 Si2 -138.8(3) . . . . ?
N1 Fe1 N2 C8 30.3(4) . . . . ?
N1 Si1 C3 C00H 52.2(3) . . . . ?
N1 Si1 C3 C00S -125.7(2) . . . . ?
N1 Si1 C1 C00K 54.7(3) . . . . ?
N1 Si1 C1 C00P -131.0(3) . . . . ?
N1 Si1 C4 C00O 63.3(3) . . . . ?
N1 Si1 C4 C016 -114.9(3) . . . . ?
N1 C7 C00A C00T -179.1(3) . . . . ?
N1 C7 C00A C00Y 2.2(4) . . . . ?
N1 C7 C00D C00J -0.3(4) . . . . ?
N1 C7 C00D C00N 178.4(3) . . . . ?
N2 Fe1 N1 Si1 -164.5(3) . . . . ?
N2 Fe1 N1 C7 8.3(5) . . . . ?
N2 Si2 C5 C00I 41.6(3) . . . . ?
N2 Si2 C5 C011 -143.5(2) . . . . ?
N2 Si2 C6 C00C 51.6(3) . . . . ?
N2 Si2 C6 C014 -126.6(2) . . . . ?
N2 Si2 C2 C00M -126.4(2) . . . . ?
N2 Si2 C2 C00U 61.5(3) . . . . ?
N2 C8 C00G C01H -175.1(3) . . . . ?
N2 C8 C00G C01O 7.5(4) . . . . ?
N2 C8 C00Z C01G -4.3(4) . . . . ?
N2 C8 C00Z C01K 176.3(3) . . . . ?
C3 Si1 N1 Fe1 -97.40(15) . . . . ?
C3 Si1 N1 C7 90.1(2) . . . . ?
C3 Si1 C1 C00K 176.7(2) . . . . ?
C3 Si1 C1 C00P -9.0(3) . . . . ?
C3 Si1 C4 C00O -62.9(3) . . . . ?
C3 Si1 C4 C016 118.9(3) . . . . ?
C3 C00H C017 C00Q 0.8(5) . . . . ?
C3 C00S C015 C00Q 1.3(5) . . . . ?
C5 Si2 N2 Fe1 -98.03(16) . . . . ?
C5 Si2 N2 C8 93.5(2) . . . . ?
C5 Si2 C6 C00C -76.6(3) . . . . ?
C5 Si2 C6 C014 105.1(3) . . . . ?
C5 Si2 C2 C00M -2.7(3) . . . . ?
C5 Si2 C2 C00U -174.7(2) . . . . ?
C5 C00I C01F C01J -0.6(5) . . . . ?
C5 C011 C01Q C01J 0.0(6) . . . . ?
C7 C00A C00T C013 1.0(4) . . . . ?
C7 C00A C00Y C019 -130.0(3) . . . . ?
C7 C00A C00Y C01A 106.0(3) . . . . ?
C7 C00D C00J C01I -133.2(3) . . . . ?
C7 C00D C00J C01P 102.2(3) . . . . ?
C7 C00D C00N C013 0.4(4) . . . . ?
C1 Si1 N1 Fe1 20.49(16) . . . . ?
C1 Si1 N1 C7 -152.0(2) . . . . ?
C1 Si1 C3 C00H -63.2(3) . . . . ?
C1 Si1 C3 C00S 118.9(2) . . . . ?
C1 Si1 C4 C00O 178.5(2) . . . . ?
C1 Si1 C4 C016 0.3(3) . . . . ?
C1 C00K C00X C00V 0.7(5) . . . . ?
C1 C00P C010 C00V 0.8(5) . . . . ?
C00A C7 C00D C00J -178.8(3) . . . . ?
C00A C7 C00D C00N 0.0(4) . . . . ?
C00A C00T C013 C00N -0.6(5) . . . . ?
C8 C00G C01H C01E -2.1(5) . . . . ?
C8 C00G C01O C01R 117.6(3) . . . . ?
C8 C00G C01O C01T -117.9(3) . . . . ?
C8 C00Z C01G C01N -124.6(3) . . . . ?
C8 C00Z C01G C01S 110.7(3) . . . . ?
C8 C00Z C01K C01E -0.4(5) . . . . ?
C00C C6 C014 C018 -1.5(5) . . . . ?
C00C C00R C00W C018 -0.8(5) . . . . ?
C00D C7 C00A C00T -0.7(4) . . . . ?
C00D C7 C00A C00Y -179.3(3) . . . . ?
C00D C00N C013 C00T -0.1(5) . . . . ?
C6 Si2 N2 Fe1 138.09(14) . . . . ?
C6 Si2 N2 C8 -30.4(3) . . . . ?
C6 Si2 C5 C00I 167.4(2) . . . . ?
C6 Si2 C5 C011 -17.8(3) . . . . ?
C6 Si2 C2 C00M 113.5(3) . . . . ?
C6 Si2 C2 C00U -58.6(3) . . . . ?
C6 C00C C00R C00W -0.7(5) . . . . ?
C6 C014 C018 C00W 0.1(5) . . . . ?
C2 Si2 N2 Fe1 19.60(17) . . . . ?
C2 Si2 N2 C8 -148.9(2) . . . . ?
C2 Si2 C5 C00I -75.7(3) . . . . ?
C2 Si2 C5 C011 99.1(3) . . . . ?
C2 Si2 C6 C00C 168.2(2) . . . . ?
C2 Si2 C6 C014 -10.1(3) . . . . ?
C2 C00M C01B C01C 0.3(5) . . . . ?
C2 C00U C012 C01C -0.2(5) . . . . ?
C00G C8 C00Z C01G 176.0(3) . . . . ?
C00G C8 C00Z C01K -3.4(4) . . . . ?
C00H C3 C00S C015 -1.6(4) . . . . ?
C00I C5 C011 C01Q -0.6(5) . . . . ?
C00I C01F C01J C01Q 0.0(5) . . . . ?
C00J C00D C00N C013 179.2(3) . . . . ?
C00K C1 C00P C010 1.1(5) . . . . ?
C4 Si1 N1 Fe1 139.91(13) . . . . ?
C4 Si1 N1 C7 -32.5(3) . . . . ?
C4 Si1 C3 C00H 176.5(2) . . . . ?
C4 Si1 C3 C00S -1.4(3) . . . . ?
C4 Si1 C1 C00K -64.8(3) . . . . ?
C4 Si1 C1 C00P 109.5(3) . . . . ?
C4 C00O C01L C01M 0.0(5) . . . . ?
C4 C016 C01D C01M 1.3(5) . . . . ?
C00M C2 C00U C012 -1.4(4) . . . . ?
C00M C01B C01C C012 -1.9(5) . . . . ?
C00N C00D C00J C01I 48.1(4) . . . . ?
C00N C00D C00J C01P -76.5(4) . . . . ?
C00O C4 C016 C01D -0.8(5) . . . . ?
C00O C01L C01M C01D 0.4(5) . . . . ?
C00P C1 C00K C00X -1.9(4) . . . . ?
C00R C00C C6 Si2 -176.6(2) . . . . ?
C00R C00C C6 C014 1.8(4) . . . . ?
C00R C00W C018 C014 1.1(5) . . . . ?
C00S C3 C00H C017 0.5(4) . . . . ?
C00T C00A C00Y C019 51.4(4) . . . . ?
C00T C00A C00Y C01A -72.6(3) . . . . ?
C00U C2 C00M C01B 1.3(4) . . . . ?
C00U C012 C01C C01B 1.8(5) . . . . ?
C00X C00V C010 C00P -2.0(5) . . . . ?
C00Y C00A C00T C013 179.7(3) . . . . ?
C00Z C8 C00G C01H 4.6(4) . . . . ?
C00Z C8 C00G C01O -172.8(3) . . . . ?
C010 C00V C00X C00K 1.2(5) . . . . ?
C011 C5 C00I C01F 0.9(4) . . . . ?
C015 C00Q C017 C00H -1.1(5) . . . . ?
C016 C4 C00O C01L 0.1(4) . . . . ?
C016 C01D C01M C01L -1.1(5) . . . . ?
C017 C00Q C015 C00S 0.0(5) . . . . ?
C01F C01J C01Q C011 0.4(6) . . . . ?
C01G C00Z C01K C01E -179.8(3) . . . . ?
C01H C00G C01O C01R -59.7(4) . . . . ?
C01H C00G C01O C01T 64.7(4) . . . . ?
C01H C01E C01K C00Z 2.9(5) . . . . ?
C01K C00Z C01G C01N 54.8(4) . . . . ?
C01K C00Z C01G C01S -69.9(4) . . . . ?
C01K C01E C01H C00G -1.7(5) . . . . ?
C01O C00G C01H C01E 175.4(3) . . . . ?

loop_
_smtbx_masks_void_nr
_smtbx_masks_void_average_x
_smtbx_masks_void_average_y
_smtbx_masks_void_average_z
_smtbx_masks_void_volume
_smtbx_masks_void_count_electrons
_smtbx_masks_void_content
1 0.000 0.000 0.000 473.1 79.7 '2 n-pentane'
2 0.141 0.264 0.433 7.3 0.0 ?
3 0.859 0.736 0.567 7.3 0.0 ?
